data_7246004
loop_
_publ_author_name
'Cheng, Xiufang'
'Wang, Shuo'
'Wei, Yibo'
'Wang, Huamin'
'Lin, Ying-Wu'

_publ_section_title
;
 Metal-free hydrosulfonylation of \a,\b-unsaturated ketones: synthesis and
 application of \g-keto sulfones
;
_journal_issue 55
_journal_name_full 'RSC Advances'
_journal_page_first 35649
_journal_page_last 35654
_journal_paper_doi 10.1039/D2RA06784F
_journal_volume 12
_journal_year 2022
_chemical_formula_moiety 'C21 H19 F O5 S'
_chemical_formula_sum 'C21 H19 F O5 S'
_chemical_formula_weight 402.42
_space_group_crystal_system monoclinic
_space_group_IT_number 14
_space_group_name_Hall '-P 2ybc'
_space_group_name_H-M_alt 'P 1 21/c 1'
_atom_sites_solution_hydrogens geom
_atom_sites_solution_primary dual
_audit_creation_date 2022-06-22
_audit_creation_method
;
Olex2 1.2
(compiled 2018.05.29 svn.r3508 for OlexSys, GUI svn.r5506)
;
_audit_update_record
;
2022-06-22 deposited with the CCDC.	2022-12-08 downloaded from the CCDC.
;
_cell_angle_alpha 90
_cell_angle_beta 106.1980(10)
_cell_angle_gamma 90
_cell_formula_units_Z 4
_cell_length_a 17.9808(7)
_cell_length_b 10.9396(3)
_cell_length_c 10.3118(4)
_cell_measurement_reflns_used 8509
_cell_measurement_temperature 170(2)
_cell_measurement_theta_max 27.04
_cell_measurement_theta_min 2.36
_cell_volume 1947.84(12)
_computing_cell_refinement 'SAINT V8.40B (Bruker Nano, Inc., 2019)'
_computing_data_collection 'Bruker Instrument Service vV6.2.14'
_computing_data_reduction 'SAINT V8.40B (Bruker Nano, Inc., 2019)'
_computing_molecular_graphics 'Olex2 (Dolomanov et al., 2009)'
_computing_publication_material 'Olex2 (Dolomanov et al., 2009)'
_computing_structure_refinement 'ShelXL (Sheldrick, 2015)'
_computing_structure_solution 'ShelXT (Sheldrick, 2015)'
_diffrn_ambient_temperature 170.0
_diffrn_measured_fraction_theta_full 0.997
_diffrn_measured_fraction_theta_max 0.997
_diffrn_measurement_device_type 'Bruker D8 Venture'
_diffrn_measurement_method '\f and \w scans'
_diffrn_radiation_type MoK\a
_diffrn_radiation_wavelength 0.71073
_diffrn_reflns_av_R_equivalents 0.0384
_diffrn_reflns_av_unetI/netI 0.0331
_diffrn_reflns_Laue_measured_fraction_full 0.997
_diffrn_reflns_Laue_measured_fraction_max 0.997
_diffrn_reflns_limit_h_max 22
_diffrn_reflns_limit_h_min -23
_diffrn_reflns_limit_k_max 13
_diffrn_reflns_limit_k_min -14
_diffrn_reflns_limit_l_max 13
_diffrn_reflns_limit_l_min -13
_diffrn_reflns_number 21333
_diffrn_reflns_point_group_measured_fraction_full 0.997
_diffrn_reflns_point_group_measured_fraction_max 0.997
_diffrn_reflns_theta_full 25.242
_diffrn_reflns_theta_max 27.103
_diffrn_reflns_theta_min 2.775
_diffrn_standards_number 0
_exptl_absorpt_coefficient_mu 0.205
_exptl_absorpt_correction_T_max 0.7455
_exptl_absorpt_correction_T_min 0.6947
_exptl_absorpt_correction_type multi-scan
_exptl_absorpt_process_details
;
SADABS-2016/2 (Bruker,2016/2) was used for absorption correction.
wR2(int) was 0.1257 before and 0.0493 after correction.
The Ratio of minimum to maximum transmission is 0.9319.
The \l/2 correction factor is Not present.
;
_exptl_crystal_colour colourless
_exptl_crystal_colour_primary colourless
_exptl_crystal_density_diffrn 1.372
_exptl_crystal_description needle
_exptl_crystal_F_000 840
_exptl_crystal_size_max 0.48
_exptl_crystal_size_mid 0.05
_exptl_crystal_size_min 0.03
_refine_diff_density_max 0.256
_refine_diff_density_min -0.416
_refine_diff_density_rms 0.075
_refine_ls_extinction_method none
_refine_ls_goodness_of_fit_ref 1.049
_refine_ls_hydrogen_treatment constr
_refine_ls_matrix_type full
_refine_ls_number_parameters 274
_refine_ls_number_reflns 4272
_refine_ls_number_restraints 51
_refine_ls_restrained_S_all 1.046
_refine_ls_R_factor_all 0.0465
_refine_ls_R_factor_gt 0.0383
_refine_ls_shift/su_max 0.001
_refine_ls_shift/su_mean 0.000
_refine_ls_structure_factor_coef Fsqd
_refine_ls_weighting_details 'w=1/[\s^2^(Fo^2^)+(0.0433P)^2^+0.7916P] where P=(Fo^2^+2Fc^2^)/3'
_refine_ls_weighting_scheme calc
_refine_ls_wR_factor_gt 0.0901
_refine_ls_wR_factor_ref 0.0964
_reflns_Friedel_coverage 0.000
_reflns_number_gt 3672
_reflns_number_total 4272
_reflns_threshold_expression 'I > 2\s(I)'
_cod_data_source_file d2ra06784f2.cif
_cod_data_source_block mo_220621_ws_2_1
_cod_database_code 7246004
_shelx_shelxl_version_number 2018/3
_shelx_space_group_comment
;
The symmetry employed for this shelxl refinement is uniquely defined
by the following loop, which should always be used as a source of
symmetry information in preference to the above space-group names.
They are only intended as comments.
;
_shelx_estimated_absorpt_t_max 0.994
_shelx_estimated_absorpt_t_min 0.908
_olex2_refinement_description
;
1. Fixed Uiso
 At 1.2 times of:
  All C(H) groups, All C(H,H) groups
 At 1.5 times of:
  All C(H,H,H) groups
2. Restrained distances
 O5-C20 \\sim O5-C20A
 with sigma of 0.02
 C20-C21 \\sim C20A-C21A
 with sigma of 0.02
 O5-C21 \\sim O5-C21A
 with sigma of 0.04
3. Uiso/Uaniso restraints and constraints
O5 \\sim C20 \\sim C21 \\sim C20A \\sim C21A: within 2A with sigma of 0.02 and
sigma for terminal atoms of 0.04
4. Others
 Sof(C20A)=Sof(H20C)=Sof(H20D)=Sof(C21A)=Sof(H21D)=Sof(H21E)=Sof(H21F)=1-FVAR(1)
 Sof(C20)=Sof(H20A)=Sof(H20B)=Sof(C21)=Sof(H21A)=Sof(H21B)=Sof(H21C)=FVAR(1)
5.a Ternary CH refined with riding coordinates:
 C1(H1), C2(H2)
5.b Secondary CH2 refined with riding coordinates:
 C5(H5A,H5B), C20(H20A,H20B), C20A(H20C,H20D)
5.c Aromatic/amide H refined with riding coordinates:
 C4(H4), C7(H7), C8(H8), C9(H9), C10(H10), C11(H11), C14(H14), C15(H15),
 C17(H17), C18(H18)
5.d Idealised Me refined as rotating group:
 C21(H21A,H21B,H21C), C21A(H21D,H21E,H21F)
;
_olex2_submission_special_instructions 'No special instructions were received'

loop_
_space_group_symop_operation_xyz
'x, y, z'
'-x, y+1/2, -z+1/2'
'-x, -y, -z'
'x, -y-1/2, z-1/2'

loop_
_atom_site_label
_atom_site_type_symbol
_atom_site_fract_x
_atom_site_fract_y
_atom_site_fract_z
_atom_site_U_iso_or_equiv
_atom_site_adp_type
_atom_site_occupancy
_atom_site_site_symmetry_order
_atom_site_calc_flag
_atom_site_refinement_flags_posn
_atom_site_refinement_flags_adp
_atom_site_refinement_flags_occupancy
_atom_site_disorder_assembly
_atom_site_disorder_group
S1 S 0.43363(2) 0.27923(3) 0.70571(3) 0.02410(11) Uani 1 1 d . . . . .
F1 F 0.11412(7) 0.74385(9) 0.43809(11) 0.0480(3) Uani 1 1 d . . . . .
O1 O 0.40962(7) 0.40367(10) 0.67157(12) 0.0370(3) Uani 1 1 d . . . . .
O2 O 0.43817(6) 0.19764(10) 0.59831(10) 0.0323(3) Uani 1 1 d . . . . .
O3 O 0.23706(7) 0.32564(10) 0.86028(10) 0.0342(3) Uani 1 1 d . . . . .
O4 O 0.13949(8) -0.02240(12) 0.60875(14) 0.0537(4) Uani 1 1 d . . . . .
O5 O 0.13028(6) 0.17884(11) 0.56171(12) 0.0407(3) Uani 1 1 d D U . . .
C1 C 0.36699(8) 0.21684(13) 0.78736(14) 0.0233(3) Uani 1 1 d . . . . .
H1 H 0.371081 0.262790 0.872903 0.028 Uiso 1 1 calc R . . . .
C2 C 0.28384(8) 0.23368(13) 0.68970(14) 0.0230(3) Uani 1 1 d . . . . .
H2 H 0.286833 0.255637 0.597149 0.028 Uiso 1 1 calc R . . . .
C3 C 0.24949(9) 0.10712(14) 0.68924(14) 0.0280(3) Uani 1 1 d . . . . .
C4 C 0.30067(10) 0.02577(14) 0.75592(16) 0.0329(3) Uani 1 1 d . . . . .
H4 H 0.288724 -0.058173 0.762664 0.040 Uiso 1 1 calc R . . . .
C5 C 0.37880(9) 0.07880(14) 0.81931(16) 0.0317(3) Uani 1 1 d . . . . .
H5A H 0.418045 0.043765 0.779100 0.038 Uiso 1 1 calc R . . . .
H5B H 0.395095 0.064186 0.917968 0.038 Uiso 1 1 calc R . . . .
C6 C 0.52475(8) 0.28163(13) 0.82721(15) 0.0251(3) Uani 1 1 d . . . . .
C7 C 0.57346(10) 0.18233(15) 0.83622(18) 0.0377(4) Uani 1 1 d . . . . .
H7 H 0.557759 0.113681 0.778664 0.045 Uiso 1 1 calc R . . . .
C8 C 0.64558(10) 0.18431(17) 0.9305(2) 0.0474(5) Uani 1 1 d . . . . .
H8 H 0.679371 0.116219 0.938722 0.057 Uiso 1 1 calc R . . . .
C9 C 0.66814(10) 0.28484(17) 1.01198(19) 0.0441(4) Uani 1 1 d . . . . .
H9 H 0.717759 0.285953 1.075915 0.053 Uiso 1 1 calc R . . . .
C10 C 0.61937(10) 0.38450(16) 1.00192(18) 0.0401(4) Uani 1 1 d . . . . .
H10 H 0.635633 0.453666 1.058427 0.048 Uiso 1 1 calc R . . . .
C11 C 0.54679(9) 0.38315(14) 0.90930(16) 0.0308(3) Uani 1 1 d . . . . .
H11 H 0.512702 0.450726 0.902191 0.037 Uiso 1 1 calc R . . . .
C12 C 0.24069(8) 0.33322(13) 0.74415(14) 0.0245(3) Uani 1 1 d . . . . .
C13 C 0.20658(8) 0.44049(13) 0.65897(14) 0.0243(3) Uani 1 1 d . . . . .
C14 C 0.18557(9) 0.54233(14) 0.72229(16) 0.0321(3) Uani 1 1 d . . . . .
H14 H 0.192476 0.540828 0.817035 0.039 Uiso 1 1 calc R . . . .
C15 C 0.15480(10) 0.64559(15) 0.64902(17) 0.0375(4) Uani 1 1 d . . . . .
H15 H 0.141617 0.715685 0.692305 0.045 Uiso 1 1 calc R . . . .
C16 C 0.14392(9) 0.64337(14) 0.51145(17) 0.0330(3) Uani 1 1 d . . . . .
C17 C 0.16242(9) 0.54468(14) 0.44469(16) 0.0312(3) Uani 1 1 d . . . . .
H17 H 0.153339 0.546036 0.349416 0.037 Uiso 1 1 calc R . . . .
C18 C 0.19473(8) 0.44268(14) 0.51945(15) 0.0273(3) Uani 1 1 d . . . . .
H18 H 0.208855 0.373911 0.475284 0.033 Uiso 1 1 calc R . . . .
C19 C 0.16818(10) 0.07802(15) 0.61607(16) 0.0348(4) Uani 1 1 d . . . . .
C20 C 0.0476(3) 0.1729(6) 0.4910(5) 0.0440(12) Uani 0.677(9) 1 d D U P A 1
H20A H 0.023175 0.253548 0.494112 0.053 Uiso 0.677(9) 1 calc R . P A 1
H20B H 0.021803 0.112020 0.534789 0.053 Uiso 0.677(9) 1 calc R . P A 1
C21 C 0.03936(19) 0.1369(6) 0.3474(4) 0.0730(18) Uani 0.677(9) 1 d D U P A 1
H21A H -0.015573 0.137004 0.296745 0.110 Uiso 0.677(9) 1 calc GR . P A 1
H21B H 0.060804 0.054808 0.345084 0.110 Uiso 0.677(9) 1 calc GR . P A 1
H21C H 0.067436 0.195272 0.306401 0.110 Uiso 0.677(9) 1 calc GR . P A 1
C20A C 0.0567(7) 0.1427(11) 0.4601(13) 0.053(3) Uani 0.323(9) 1 d D U P A 2
H20C H 0.063373 0.064162 0.416944 0.064 Uiso 0.323(9) 1 calc R . P A 2
H20D H 0.014433 0.133513 0.503671 0.064 Uiso 0.323(9) 1 calc R . P A 2
C21A C 0.0388(5) 0.2428(14) 0.3584(10) 0.088(4) Uani 0.323(9) 1 d D U P A 2
H21D H -0.010638 0.225755 0.291244 0.132 Uiso 0.323(9) 1 calc GR . P A 2
H21E H 0.080010 0.248147 0.313410 0.132 Uiso 0.323(9) 1 calc GR . P A 2
H21F H 0.035116 0.320507 0.403561 0.132 Uiso 0.323(9) 1 calc GR . P A 2

loop_
_atom_site_aniso_label
_atom_site_aniso_U_11
_atom_site_aniso_U_22
_atom_site_aniso_U_33
_atom_site_aniso_U_23
_atom_site_aniso_U_13
_atom_site_aniso_U_12
S1 0.02429(18) 0.02412(18) 0.02259(18) 0.00367(13) 0.00439(13) 0.00171(13)
F1 0.0572(7) 0.0361(5) 0.0456(6) 0.0072(5) 0.0057(5) 0.0188(5)
O1 0.0340(6) 0.0266(6) 0.0459(7) 0.0118(5) 0.0038(5) 0.0027(4)
O2 0.0320(6) 0.0434(6) 0.0213(5) -0.0015(4) 0.0072(4) 0.0024(5)
O3 0.0416(7) 0.0413(6) 0.0222(5) 0.0020(5) 0.0130(5) 0.0070(5)
O4 0.0555(8) 0.0417(7) 0.0543(8) -0.0050(6) -0.0004(7) -0.0222(6)
O5 0.0258(6) 0.0464(7) 0.0446(7) 0.0050(6) 0.0012(5) -0.0083(5)
C1 0.0251(7) 0.0255(7) 0.0186(6) 0.0014(5) 0.0050(5) 0.0023(5)
C2 0.0243(7) 0.0258(7) 0.0179(6) -0.0009(5) 0.0045(5) -0.0011(5)
C3 0.0339(8) 0.0285(7) 0.0216(7) -0.0032(6) 0.0079(6) -0.0060(6)
C4 0.0430(9) 0.0272(8) 0.0293(8) 0.0005(6) 0.0114(7) -0.0035(6)
C5 0.0352(8) 0.0281(8) 0.0301(8) 0.0081(6) 0.0067(6) 0.0030(6)
C6 0.0233(7) 0.0247(7) 0.0266(7) 0.0031(6) 0.0056(6) -0.0003(5)
C7 0.0334(8) 0.0268(8) 0.0447(9) -0.0060(7) -0.0026(7) 0.0034(6)
C8 0.0329(9) 0.0360(9) 0.0617(12) -0.0045(8) -0.0057(8) 0.0091(7)
C9 0.0295(8) 0.0440(10) 0.0483(10) -0.0020(8) -0.0065(8) -0.0030(7)
C10 0.0381(9) 0.0373(9) 0.0402(9) -0.0091(7) 0.0032(7) -0.0064(7)
C11 0.0312(8) 0.0278(7) 0.0338(8) -0.0016(6) 0.0096(6) 0.0008(6)
C12 0.0222(7) 0.0289(7) 0.0216(7) -0.0017(6) 0.0051(5) -0.0025(5)
C13 0.0200(7) 0.0273(7) 0.0246(7) -0.0019(6) 0.0044(5) -0.0013(5)
C14 0.0338(8) 0.0352(8) 0.0270(7) -0.0046(6) 0.0078(6) 0.0028(6)
C15 0.0423(9) 0.0319(8) 0.0371(9) -0.0065(7) 0.0091(7) 0.0087(7)
C16 0.0300(8) 0.0285(8) 0.0370(8) 0.0034(6) 0.0035(7) 0.0073(6)
C17 0.0296(8) 0.0353(8) 0.0259(7) 0.0012(6) 0.0032(6) 0.0047(6)
C18 0.0274(7) 0.0285(7) 0.0254(7) -0.0031(6) 0.0063(6) 0.0021(6)
C19 0.0387(9) 0.0381(9) 0.0264(8) -0.0046(7) 0.0072(7) -0.0104(7)
C20 0.0203(17) 0.054(3) 0.054(2) -0.0068(18) 0.0045(15) -0.0026(14)
C21 0.0306(16) 0.137(5) 0.043(2) 0.000(2) -0.0042(13) -0.006(2)
C20A 0.026(4) 0.067(7) 0.064(7) -0.001(5) 0.007(4) -0.011(4)
C21A 0.040(4) 0.121(9) 0.080(6) 0.028(6) -0.021(4) -0.017(5)

loop_
_atom_type_symbol
_atom_type_description
_atom_type_scat_dispersion_real
_atom_type_scat_dispersion_imag
_atom_type_scat_source
C C 0.0033 0.0016 'International Tables Vol C Tables 4.2.6.8 and 6.1.1.4'
H H 0.0000 0.0000 'International Tables Vol C Tables 4.2.6.8 and 6.1.1.4'
F F 0.0171 0.0103 'International Tables Vol C Tables 4.2.6.8 and 6.1.1.4'
O O 0.0106 0.0060 'International Tables Vol C Tables 4.2.6.8 and 6.1.1.4'
S S 0.1246 0.1234 'International Tables Vol C Tables 4.2.6.8 and 6.1.1.4'

loop_
_geom_angle_atom_site_label_1
_geom_angle_atom_site_label_2
_geom_angle_atom_site_label_3
_geom_angle
_geom_angle_site_symmetry_1
_geom_angle_site_symmetry_3
_geom_angle_publ_flag
O1 S1 O2 118.29(7) . . ?
O1 S1 C1 106.39(7) . . ?
O1 S1 C6 108.35(7) . . ?
O2 S1 C1 108.39(7) . . ?
O2 S1 C6 108.32(7) . . ?
C6 S1 C1 106.50(7) . . ?
C19 O5 C20 120.1(3) . . ?
C19 O5 C20A 108.9(5) . . ?
S1 C1 H1 109.3 . . ?
C2 C1 S1 107.39(9) . . ?
C2 C1 H1 109.3 . . ?
C5 C1 S1 113.84(10) . . ?
C5 C1 H1 109.3 . . ?
C5 C1 C2 107.57(11) . . ?
C1 C2 H2 110.3 . . ?
C3 C2 C1 102.13(11) . . ?
C3 C2 H2 110.3 . . ?
C3 C2 C12 113.76(12) . . ?
C12 C2 C1 109.81(11) . . ?
C12 C2 H2 110.3 . . ?
C4 C3 C2 112.84(13) . . ?
C4 C3 C19 124.31(14) . . ?
C19 C3 C2 122.79(13) . . ?
C3 C4 H4 123.3 . . ?
C3 C4 C5 113.49(14) . . ?
C5 C4 H4 123.3 . . ?
C1 C5 H5A 111.1 . . ?
C1 C5 H5B 111.1 . . ?
C4 C5 C1 103.28(12) . . ?
C4 C5 H5A 111.1 . . ?
C4 C5 H5B 111.1 . . ?
H5A C5 H5B 109.1 . . ?
C7 C6 S1 118.80(11) . . ?
C7 C6 C11 121.40(14) . . ?
C11 C6 S1 119.78(11) . . ?
C6 C7 H7 120.5 . . ?
C6 C7 C8 119.07(15) . . ?
C8 C7 H7 120.5 . . ?
C7 C8 H8 120.0 . . ?
C9 C8 C7 119.98(16) . . ?
C9 C8 H8 120.0 . . ?
C8 C9 H9 119.6 . . ?
C8 C9 C10 120.74(15) . . ?
C10 C9 H9 119.6 . . ?
C9 C10 H10 120.1 . . ?
C9 C10 C11 119.88(15) . . ?
C11 C10 H10 120.1 . . ?
C6 C11 H11 120.5 . . ?
C10 C11 C6 118.91(14) . . ?
C10 C11 H11 120.5 . . ?
O3 C12 C2 118.86(13) . . ?
O3 C12 C13 120.38(13) . . ?
C13 C12 C2 120.70(12) . . ?
C14 C13 C12 118.23(13) . . ?
C18 C13 C12 122.72(13) . . ?
C18 C13 C14 119.05(14) . . ?
C13 C14 H14 119.5 . . ?
C15 C14 C13 120.97(15) . . ?
C15 C14 H14 119.5 . . ?
C14 C15 H15 121.1 . . ?
C16 C15 C14 117.89(15) . . ?
C16 C15 H15 121.1 . . ?
F1 C16 C15 118.72(14) . . ?
F1 C16 C17 118.14(15) . . ?
C17 C16 C15 123.15(15) . . ?
C16 C17 H17 120.8 . . ?
C16 C17 C18 118.48(14) . . ?
C18 C17 H17 120.8 . . ?
C13 C18 H18 119.8 . . ?
C17 C18 C13 120.44(14) . . ?
C17 C18 H18 119.8 . . ?
O4 C19 O5 124.50(16) . . ?
O4 C19 C3 124.86(16) . . ?
O5 C19 C3 110.62(13) . . ?
O5 C20 H20A 110.1 . . ?
O5 C20 H20B 110.1 . . ?
O5 C20 C21 108.1(3) . . ?
H20A C20 H20B 108.4 . . ?
C21 C20 H20A 110.1 . . ?
C21 C20 H20B 110.1 . . ?
C20 C21 H21A 109.5 . . ?
C20 C21 H21B 109.5 . . ?
C20 C21 H21C 109.5 . . ?
H21A C21 H21B 109.5 . . ?
H21A C21 H21C 109.5 . . ?
H21B C21 H21C 109.5 . . ?
O5 C20A H20C 110.5 . . ?
O5 C20A H20D 110.5 . . ?
H20C C20A H20D 108.7 . . ?
C21A C20A O5 105.9(9) . . ?
C21A C20A H20C 110.5 . . ?
C21A C20A H20D 110.5 . . ?
C20A C21A H21D 109.5 . . ?
C20A C21A H21E 109.5 . . ?
C20A C21A H21F 109.5 . . ?
H21D C21A H21E 109.5 . . ?
H21D C21A H21F 109.5 . . ?
H21E C21A H21F 109.5 . . ?

loop_
_geom_bond_atom_site_label_1
_geom_bond_atom_site_label_2
_geom_bond_distance
_geom_bond_site_symmetry_2
_geom_bond_publ_flag
S1 O1 1.4418(11) . ?
S1 O2 1.4423(11) . ?
S1 C1 1.7812(15) . ?
S1 C6 1.7635(15) . ?
F1 C16 1.3570(17) . ?
O3 C12 1.2201(18) . ?
O4 C19 1.207(2) . ?
O5 C19 1.335(2) . ?
O5 C20 1.463(5) . ?
O5 C20A 1.493(11) . ?
C1 H1 1.0000 . ?
C1 C2 1.5632(19) . ?
C1 C5 1.548(2) . ?
C2 H2 1.0000 . ?
C2 C3 1.516(2) . ?
C2 C12 1.532(2) . ?
C3 C4 1.326(2) . ?
C3 C19 1.481(2) . ?
C4 H4 0.9500 . ?
C4 C5 1.492(2) . ?
C5 H5A 0.9900 . ?
C5 H5B 0.9900 . ?
C6 C7 1.382(2) . ?
C6 C11 1.386(2) . ?
C7 H7 0.9500 . ?
C7 C8 1.387(2) . ?
C8 H8 0.9500 . ?
C8 C9 1.375(3) . ?
C9 H9 0.9500 . ?
C9 C10 1.385(3) . ?
C10 H10 0.9500 . ?
C10 C11 1.386(2) . ?
C11 H11 0.9500 . ?
C12 C13 1.491(2) . ?
C13 C14 1.396(2) . ?
C13 C18 1.394(2) . ?
C14 H14 0.9500 . ?
C14 C15 1.386(2) . ?
C15 H15 0.9500 . ?
C15 C16 1.377(2) . ?
C16 C17 1.370(2) . ?
C17 H17 0.9500 . ?
C17 C18 1.388(2) . ?
C18 H18 0.9500 . ?
C20 H20A 0.9900 . ?
C20 H20B 0.9900 . ?
C20 C21 1.500(6) . ?
C21 H21A 0.9800 . ?
C21 H21B 0.9800 . ?
C21 H21C 0.9800 . ?
C20A H20C 0.9900 . ?
C20A H20D 0.9900 . ?
C20A C21A 1.489(13) . ?
C21A H21D 0.9800 . ?
C21A H21E 0.9800 . ?
C21A H21F 0.9800 . ?

loop_
_geom_torsion_atom_site_label_1
_geom_torsion_atom_site_label_2
_geom_torsion_atom_site_label_3
_geom_torsion_atom_site_label_4
_geom_torsion
_geom_torsion_site_symmetry_1
_geom_torsion_site_symmetry_2
_geom_torsion_site_symmetry_3
_geom_torsion_site_symmetry_4
_geom_torsion_publ_flag
S1 C1 C2 C3 131.08(10) . . . . ?
S1 C1 C2 C12 -107.90(11) . . . . ?
S1 C1 C5 C4 -126.09(12) . . . . ?
S1 C6 C7 C8 179.23(15) . . . . ?
S1 C6 C11 C10 -178.47(13) . . . . ?
F1 C16 C17 C18 178.42(14) . . . . ?
O1 S1 C1 C2 55.37(11) . . . . ?
O1 S1 C1 C5 174.33(10) . . . . ?
O1 S1 C6 C7 -154.03(14) . . . . ?
O1 S1 C6 C11 24.61(15) . . . . ?
O2 S1 C1 C2 -72.84(10) . . . . ?
O2 S1 C1 C5 46.12(12) . . . . ?
O2 S1 C6 C7 -24.54(15) . . . . ?
O2 S1 C6 C11 154.10(12) . . . . ?
O3 C12 C13 C14 13.3(2) . . . . ?
O3 C12 C13 C18 -166.49(14) . . . . ?
C1 S1 C6 C7 91.86(14) . . . . ?
C1 S1 C6 C11 -89.50(13) . . . . ?
C1 C2 C3 C4 -6.42(16) . . . . ?
C1 C2 C3 C19 176.25(13) . . . . ?
C1 C2 C12 O3 -52.58(17) . . . . ?
C1 C2 C12 C13 124.78(13) . . . . ?
C2 C1 C5 C4 -7.23(15) . . . . ?
C2 C3 C4 C5 2.0(2) . . . . ?
C2 C3 C19 O4 176.93(16) . . . . ?
C2 C3 C19 O5 -4.5(2) . . . . ?
C2 C12 C13 C14 -164.04(13) . . . . ?
C2 C12 C13 C18 16.2(2) . . . . ?
C3 C2 C12 O3 61.15(17) . . . . ?
C3 C2 C12 C13 -121.49(14) . . . . ?
C3 C4 C5 C1 3.44(18) . . . . ?
C4 C3 C19 O4 -0.1(3) . . . . ?
C4 C3 C19 O5 178.47(15) . . . . ?
C5 C1 C2 C3 8.16(14) . . . . ?
C5 C1 C2 C12 129.19(13) . . . . ?
C6 S1 C1 C2 170.80(9) . . . . ?
C6 S1 C1 C5 -70.24(11) . . . . ?
C6 C7 C8 C9 -0.9(3) . . . . ?
C7 C6 C11 C10 0.1(2) . . . . ?
C7 C8 C9 C10 0.5(3) . . . . ?
C8 C9 C10 C11 0.3(3) . . . . ?
C9 C10 C11 C6 -0.6(3) . . . . ?
C11 C6 C7 C8 0.6(3) . . . . ?
C12 C2 C3 C4 -124.67(14) . . . . ?
C12 C2 C3 C19 58.00(18) . . . . ?
C12 C13 C14 C15 178.92(14) . . . . ?
C12 C13 C18 C17 179.70(14) . . . . ?
C13 C14 C15 C16 1.5(3) . . . . ?
C14 C13 C18 C17 -0.1(2) . . . . ?
C14 C15 C16 F1 -179.75(15) . . . . ?
C14 C15 C16 C17 -0.4(3) . . . . ?
C15 C16 C17 C18 -1.0(3) . . . . ?
C16 C17 C18 C13 1.2(2) . . . . ?
C18 C13 C14 C15 -1.3(2) . . . . ?
C19 O5 C20 C21 -85.8(5) . . . . ?
C19 O5 C20A C21A -151.6(9) . . . . ?
C19 C3 C4 C5 179.30(14) . . . . ?
C20 O5 C19 O4 2.1(3) . . . . ?
C20 O5 C19 C3 -176.5(3) . . . . ?
C20A O5 C19 O4 -16.3(6) . . . . ?
C20A O5 C19 C3 165.1(6) . . . . ?
